data_7015675
loop_
_publ_author_name
'Siemeling, Ulrich'
'Klemann, Thorsten'
'Bruhn, Clemens'
'Schulz, Ji\<r\'i'
'\<St\<epni\<cka, Petr'

_publ_section_title
;
 The coordination behaviour of ferrocene-based pyridylphosphine ligands
 towards Zn(II), Cd(II) and Hg(II).
;
_journal_issue 17
_journal_name_full 'Dalton transactions (Cambridge, England : 2003)'
_journal_page_first 4722
_journal_page_last 4740
_journal_paper_doi 10.1039/c0dt01810d
_journal_volume 40
_journal_year 2011
_chemical_formula_moiety 'C28 H24 Cd Fe I2 N P'
_chemical_formula_sum 'C28 H24 Cd Fe I2 N P'
_chemical_formula_weight 827.50
_chemical_name_systematic
;
?
;
_space_group_IT_number 14
_symmetry_cell_setting monoclinic
_symmetry_Int_Tables_number 14
_symmetry_space_group_name_Hall '-P 2yn'
_symmetry_space_group_name_H-M 'P 1 21/n 1'
_atom_sites_solution_hydrogens geom
_atom_sites_solution_primary direct
_atom_sites_solution_secondary difmap
_audit_creation_method SHELXL-97
_cell_angle_alpha 90.00
_cell_angle_beta 94.513(6)
_cell_angle_gamma 90.00
_cell_formula_units_Z 4
_cell_length_a 9.4757(8)
_cell_length_b 19.0085(11)
_cell_length_c 15.4717(12)
_cell_measurement_reflns_used 11155
_cell_measurement_temperature 100(2)
_cell_measurement_theta_max 25.53
_cell_measurement_theta_min 1.70
_cell_volume 2778.1(4)
_computing_structure_refinement 'SHELXL-97 (Sheldrick, 1997)'
_computing_structure_solution 'SHELXS-97 (Sheldrick, 1990)'
_diffrn_ambient_temperature 100(2)
_diffrn_detector 'image plate (34 cm diameter)'
_diffrn_detector_area_resol_mean 6.67
_diffrn_detector_type STOE
_diffrn_measured_fraction_theta_full 0.999
_diffrn_measured_fraction_theta_max 0.999
_diffrn_measurement_details ' 146 frames, detector distance = 135 mm'
_diffrn_measurement_device '2-circle goniometer'
_diffrn_measurement_device_type 'STOE IPDS 2'
_diffrn_measurement_method 'rotation method'
_diffrn_radiation_collimation '0.5 mm diameter, multiple pinhole'
_diffrn_radiation_monochromator 'plane graphite'
_diffrn_radiation_polarisn_norm 0
_diffrn_radiation_type 'Mo K\a'
_diffrn_radiation_wavelength 0.71073
_diffrn_reflns_av_R_equivalents 0.1141
_diffrn_reflns_av_sigmaI/netI 0.1033
_diffrn_reflns_limit_h_max 11
_diffrn_reflns_limit_h_min -11
_diffrn_reflns_limit_k_max 22
_diffrn_reflns_limit_k_min -22
_diffrn_reflns_limit_l_max 15
_diffrn_reflns_limit_l_min -18
_diffrn_reflns_number 14403
_diffrn_reflns_theta_full 25.00
_diffrn_reflns_theta_max 25.00
_diffrn_reflns_theta_min 1.70
_diffrn_source 'sealed X-ray tube, 12 x 0.4 mm long-fine focus'
_diffrn_source_current 30
_diffrn_source_power 1.50
_diffrn_source_voltage 50
_diffrn_standards_decay_% none
_exptl_absorpt_coefficient_mu 3.585
_exptl_absorpt_correction_T_max 0.8484
_exptl_absorpt_correction_T_min 0.5150
_exptl_absorpt_correction_type integration
_exptl_absorpt_process_details 'X-red ver. 1.31 (Stoe & Cie. 2005)'
_exptl_crystal_colour yellow
_exptl_crystal_density_diffrn 1.978
_exptl_crystal_density_method 'not measured'
_exptl_crystal_description needle
_exptl_crystal_F_000 1576
_exptl_crystal_size_max 0.27
_exptl_crystal_size_mid 0.05
_exptl_crystal_size_min 0.05
_refine_diff_density_max 0.765
_refine_diff_density_min -0.915
_refine_diff_density_rms 0.182
_refine_ls_extinction_method none
_refine_ls_goodness_of_fit_ref 0.893
_refine_ls_hydrogen_treatment constr
_refine_ls_matrix_type full
_refine_ls_number_parameters 307
_refine_ls_number_reflns 4897
_refine_ls_number_restraints 0
_refine_ls_restrained_S_all 0.893
_refine_ls_R_factor_all 0.0726
_refine_ls_R_factor_gt 0.0460
_refine_ls_shift/su_max 0.003
_refine_ls_shift/su_mean 0.000
_refine_ls_structure_factor_coef Fsqd
_refine_ls_weighting_details 'calc w=1/[\s^2^(Fo^2^)+(0.0485P)^2^+0.0000P] where P=(Fo^2^+2Fc^2^)/3'
_refine_ls_weighting_scheme calc
_refine_ls_wR_factor_gt 0.1027
_refine_ls_wR_factor_ref 0.1101
_reflns_number_gt 3388
_reflns_number_total 4897
_reflns_threshold_expression >2sigma(I)
_cod_data_source_file c0dt01810d.txt
_cod_data_source_block i0791
_cod_original_sg_symbol_H-M 'P 21/n'
_cod_database_code 7015675

loop_
_symmetry_equiv_pos_as_xyz
'x, y, z'
'-x+1/2, y+1/2, -z+1/2'
'-x, -y, -z'
'x-1/2, -y-1/2, z-1/2'

loop_
_atom_site_label
_atom_site_type_symbol
_atom_site_fract_x
_atom_site_fract_y
_atom_site_fract_z
_atom_site_U_iso_or_equiv
_atom_site_adp_type
_atom_site_occupancy
_atom_site_symmetry_multiplicity
_atom_site_calc_flag
_atom_site_refinement_flags
_atom_site_disorder_assembly
_atom_site_disorder_group
C1 C 0.5051(8) 0.1319(4) 0.1422(6) 0.0279(18) Uani 1 1 d . . .
C2 C 0.5121(8) 0.0903(5) 0.0648(6) 0.0300(18) Uani 1 1 d . . .
H2A H 0.5678 0.0493 0.0590 0.036 Uiso 1 1 calc R . .
C3 C 0.4181(9) 0.1229(5) -0.0028(6) 0.034(2) Uani 1 1 d . . .
H3A H 0.4030 0.1075 -0.0613 0.041 Uiso 1 1 calc R . .
C4 C 0.3530(9) 0.1819(5) 0.0345(6) 0.036(2) Uani 1 1 d . . .
H4A H 0.2862 0.2124 0.0047 0.043 Uiso 1 1 calc R . .
C5 C 0.4024(9) 0.1882(4) 0.1221(6) 0.0308(19) Uani 1 1 d . . .
H5A H 0.3742 0.2229 0.1614 0.037 Uiso 1 1 calc R . .
C6 C 0.2192(8) 0.0321(4) 0.1986(6) 0.0261(17) Uani 1 1 d . . .
C7 C 0.1268(9) 0.0887(4) 0.1686(6) 0.0305(18) Uani 1 1 d . . .
H7A H 0.0926 0.1252 0.2032 0.037 Uiso 1 1 calc R . .
C8 C 0.0956(8) 0.0801(5) 0.0768(6) 0.035(2) Uani 1 1 d . . .
H8A H 0.0366 0.1101 0.0406 0.042 Uiso 1 1 calc R . .
C9 C 0.1668(9) 0.0197(5) 0.0488(6) 0.034(2) Uani 1 1 d . . .
H9A H 0.1634 0.0019 -0.0088 0.041 Uiso 1 1 calc R . .
C10 C 0.2461(9) -0.0102(5) 0.1244(6) 0.034(2) Uani 1 1 d . . .
H10A H 0.3053 -0.0505 0.1247 0.041 Uiso 1 1 calc R . .
C11 C 0.2745(8) 0.0154(4) 0.2888(6) 0.0279(18) Uani 1 1 d . . .
H11A H 0.3756 0.0287 0.2970 0.033 Uiso 1 1 calc R . .
H11B H 0.2675 -0.0359 0.2986 0.033 Uiso 1 1 calc R . .
C12 C 0.1920(8) 0.0544(4) 0.3555(5) 0.0245(17) Uani 1 1 d . . .
C13 C 0.0560(8) 0.0306(4) 0.3737(6) 0.0298(18) Uani 1 1 d . . .
H13A H 0.0151 -0.0093 0.3445 0.036 Uiso 1 1 calc R . .
C14 C -0.0176(8) 0.0662(5) 0.4351(6) 0.033(2) Uani 1 1 d . . .
H14A H -0.1089 0.0508 0.4483 0.040 Uiso 1 1 calc R . .
C15 C 0.0446(9) 0.1247(5) 0.4768(6) 0.037(2) Uani 1 1 d . . .
H15A H -0.0036 0.1495 0.5190 0.045 Uiso 1 1 calc R . .
C16 C 0.1729(9) 0.1457(5) 0.4569(7) 0.036(2) Uani 1 1 d . . .
H16A H 0.2131 0.1862 0.4851 0.043 Uiso 1 1 calc R . .
C17 C 0.7568(8) 0.1845(4) 0.2346(5) 0.0256(17) Uani 1 1 d . . .
C18 C 0.8319(9) 0.2081(4) 0.3096(6) 0.0317(19) Uani 1 1 d . . .
H18A H 0.8015 0.1965 0.3649 0.038 Uiso 1 1 calc R . .
C19 C 0.9539(8) 0.2497(4) 0.3027(6) 0.0318(19) Uani 1 1 d . . .
H19A H 1.0071 0.2651 0.3538 0.038 Uiso 1 1 calc R . .
C20 C 0.9975(8) 0.2685(4) 0.2210(6) 0.032(2) Uani 1 1 d . . .
H20A H 1.0787 0.2972 0.2168 0.039 Uiso 1 1 calc R . .
C21 C 0.9211(9) 0.2448(5) 0.1473(7) 0.039(2) Uani 1 1 d . . .
H21A H 0.9510 0.2573 0.0921 0.046 Uiso 1 1 calc R . .
C22 C 0.7996(8) 0.2026(4) 0.1518(6) 0.0270(17) Uani 1 1 d . . .
H22A H 0.7477 0.1867 0.1005 0.032 Uiso 1 1 calc R . .
C23 C 0.6874(8) 0.0372(4) 0.2508(5) 0.0246(17) Uani 1 1 d . . .
C24 C 0.6542(8) -0.0120(4) 0.3145(5) 0.0275(18) Uani 1 1 d . . .
H24A H 0.5906 0.0009 0.3562 0.033 Uiso 1 1 calc R . .
C25 C 0.7131(9) -0.0794(4) 0.3173(7) 0.036(2) Uani 1 1 d . . .
H25A H 0.6909 -0.1118 0.3610 0.043 Uiso 1 1 calc R . .
C26 C 0.8068(9) -0.0990(4) 0.2538(6) 0.034(2) Uani 1 1 d . . .
H26A H 0.8457 -0.1451 0.2541 0.041 Uiso 1 1 calc R . .
C27 C 0.8415(9) -0.0505(4) 0.1910(6) 0.035(2) Uani 1 1 d . . .
H27A H 0.9054 -0.0637 0.1495 0.042 Uiso 1 1 calc R . .
C28 C 0.7837(8) 0.0171(4) 0.1882(6) 0.0259(17) Uani 1 1 d . . .
H28A H 0.8080 0.0496 0.1451 0.031 Uiso 1 1 calc R . .
N1 N 0.2509(7) 0.1108(3) 0.3967(5) 0.0275(15) Uani 1 1 d . . .
P1 P 0.6059(2) 0.12485(11) 0.24492(14) 0.0256(4) Uani 1 1 d . . .
Fe1 Fe 0.30867(11) 0.09202(6) 0.10112(8) 0.0262(3) Uani 1 1 d . . .
I1 I 0.62719(6) 0.11576(3) 0.52757(4) 0.03254(15) Uani 1 1 d . . .
I2 I 0.39384(6) 0.29942(3) 0.37026(4) 0.03436(16) Uani 1 1 d . . .
Cd1 Cd 0.47008(6) 0.15929(3) 0.37881(4) 0.02716(16) Uani 1 1 d . . .

loop_
_atom_site_aniso_label
_atom_site_aniso_U_11
_atom_site_aniso_U_22
_atom_site_aniso_U_33
_atom_site_aniso_U_23
_atom_site_aniso_U_13
_atom_site_aniso_U_12
C1 0.029(4) 0.029(4) 0.025(5) 0.001(3) -0.001(3) -0.002(3)
C2 0.024(4) 0.041(5) 0.026(5) -0.001(4) 0.011(4) 0.001(3)
C3 0.030(4) 0.050(5) 0.023(5) 0.000(4) 0.005(4) -0.012(4)
C4 0.032(4) 0.041(5) 0.035(5) 0.010(4) 0.005(4) 0.006(4)
C5 0.031(4) 0.026(4) 0.035(5) 0.000(4) 0.000(4) 0.001(3)
C6 0.020(4) 0.035(4) 0.023(4) 0.008(4) 0.001(3) -0.001(3)
C7 0.029(4) 0.032(4) 0.032(5) -0.005(4) 0.009(4) 0.001(3)
C8 0.021(4) 0.049(5) 0.034(5) 0.006(4) 0.002(4) -0.007(4)
C9 0.038(5) 0.041(5) 0.025(5) -0.001(4) 0.013(4) -0.006(4)
C10 0.031(4) 0.035(4) 0.036(5) -0.004(4) -0.001(4) -0.005(3)
C11 0.022(4) 0.032(4) 0.031(5) -0.001(4) 0.006(3) 0.003(3)
C12 0.022(4) 0.034(4) 0.017(4) 0.005(3) -0.002(3) -0.001(3)
C13 0.026(4) 0.031(4) 0.032(5) 0.008(4) 0.001(4) -0.006(3)
C14 0.021(4) 0.043(5) 0.035(5) 0.012(4) 0.001(4) -0.006(3)
C15 0.029(4) 0.048(5) 0.035(5) 0.003(4) 0.006(4) -0.001(4)
C16 0.031(4) 0.032(4) 0.045(6) 0.000(4) 0.005(4) 0.002(4)
C17 0.022(4) 0.029(4) 0.026(5) -0.007(3) 0.002(3) 0.006(3)
C18 0.033(4) 0.025(4) 0.035(5) 0.004(4) -0.007(4) -0.001(3)
C19 0.029(4) 0.031(4) 0.034(5) -0.006(4) -0.008(4) -0.005(3)
C20 0.023(4) 0.026(4) 0.048(6) -0.004(4) 0.003(4) -0.008(3)
C21 0.029(4) 0.043(5) 0.044(6) 0.006(4) 0.001(4) 0.000(4)
C22 0.028(4) 0.025(4) 0.028(5) 0.005(4) 0.003(3) 0.003(3)
C23 0.025(4) 0.027(4) 0.022(4) 0.000(3) 0.005(3) -0.001(3)
C24 0.022(4) 0.039(4) 0.022(5) -0.001(4) 0.001(3) 0.000(3)
C25 0.033(4) 0.028(4) 0.044(6) 0.003(4) -0.006(4) -0.009(3)
C26 0.034(4) 0.030(4) 0.036(5) -0.008(4) -0.005(4) 0.000(3)
C27 0.033(4) 0.029(4) 0.042(6) -0.011(4) 0.001(4) 0.008(3)
C28 0.022(4) 0.029(4) 0.026(5) 0.000(3) 0.004(3) -0.005(3)
N1 0.022(3) 0.028(3) 0.032(4) 0.006(3) 0.001(3) -0.008(3)
P1 0.0230(9) 0.0273(10) 0.0265(12) 0.0018(9) 0.0023(8) -0.0006(8)
Fe1 0.0228(5) 0.0294(6) 0.0264(7) 0.0005(5) 0.0018(5) -0.0018(4)
I1 0.0291(3) 0.0404(3) 0.0286(3) 0.0002(3) 0.0047(2) 0.0073(2)
I2 0.0335(3) 0.0285(3) 0.0414(4) -0.0004(2) 0.0043(2) -0.0008(2)
Cd1 0.0224(3) 0.0301(3) 0.0294(3) -0.0004(3) 0.0050(2) -0.0003(2)

loop_
_atom_type_symbol
_atom_type_description
_atom_type_scat_dispersion_real
_atom_type_scat_dispersion_imag
_atom_type_scat_source
C C 0.0033 0.0016 'International Tables Vol C Tables 4.2.6.8 and 6.1.1.4'
H H 0.0000 0.0000 'International Tables Vol C Tables 4.2.6.8 and 6.1.1.4'
N N 0.0061 0.0033 'International Tables Vol C Tables 4.2.6.8 and 6.1.1.4'
P P 0.1023 0.0942 'International Tables Vol C Tables 4.2.6.8 and 6.1.1.4'
Fe Fe 0.3463 0.8444 'International Tables Vol C Tables 4.2.6.8 and 6.1.1.4'
I I -0.4742 1.8119 'International Tables Vol C Tables 4.2.6.8 and 6.1.1.4'
Cd Cd -0.8075 1.2024 'International Tables Vol C Tables 4.2.6.8 and 6.1.1.4'

loop_
_geom_angle_atom_site_label_1
_geom_angle_atom_site_label_2
_geom_angle_atom_site_label_3
_geom_angle
_geom_angle_site_symmetry_1
_geom_angle_site_symmetry_3
_geom_angle_publ_flag
C2 C1 C5 107.3(7) . . ?
C2 C1 P1 129.8(6) . . ?
C5 C1 P1 122.8(6) . . ?
C2 C1 Fe1 69.0(4) . . ?
C5 C1 Fe1 68.5(4) . . ?
P1 C1 Fe1 130.6(5) . . ?
C1 C2 C3 107.4(8) . . ?
C1 C2 Fe1 70.0(4) . . ?
C3 C2 Fe1 69.9(5) . . ?
C1 C2 H2A 126.3 . . ?
C3 C2 H2A 126.3 . . ?
Fe1 C2 H2A 125.4 . . ?
C4 C3 C2 107.6(8) . . ?
C4 C3 Fe1 69.4(5) . . ?
C2 C3 Fe1 68.7(5) . . ?
C4 C3 H3A 126.2 . . ?
C2 C3 H3A 126.2 . . ?
Fe1 C3 H3A 127.3 . . ?
C5 C4 C3 109.7(8) . . ?
C5 C4 Fe1 69.7(5) . . ?
C3 C4 Fe1 70.2(5) . . ?
C5 C4 H4A 125.2 . . ?
C3 C4 H4A 125.2 . . ?
Fe1 C4 H4A 126.6 . . ?
C4 C5 C1 108.0(8) . . ?
C4 C5 Fe1 70.3(5) . . ?
C1 C5 Fe1 69.7(4) . . ?
C4 C5 H5A 126.0 . . ?
C1 C5 H5A 126.0 . . ?
Fe1 C5 H5A 125.5 . . ?
C7 C6 C10 107.4(7) . . ?
C7 C6 C11 128.6(8) . . ?
C10 C6 C11 123.9(7) . . ?
C7 C6 Fe1 68.7(5) . . ?
C10 C6 Fe1 68.0(5) . . ?
C11 C6 Fe1 130.7(5) . . ?
C6 C7 C8 107.9(7) . . ?
C6 C7 Fe1 71.3(5) . . ?
C8 C7 Fe1 67.8(5) . . ?
C6 C7 H7A 126.1 . . ?
C8 C7 H7A 126.1 . . ?
Fe1 C7 H7A 126.4 . . ?
C9 C8 C7 109.2(8) . . ?
C9 C8 Fe1 70.0(5) . . ?
C7 C8 Fe1 71.4(5) . . ?
C9 C8 H8A 125.4 . . ?
C7 C8 H8A 125.4 . . ?
Fe1 C8 H8A 124.8 . . ?
C8 C9 C10 107.4(8) . . ?
C8 C9 Fe1 69.4(5) . . ?
C10 C9 Fe1 70.2(5) . . ?
C8 C9 H9A 126.3 . . ?
C10 C9 H9A 126.3 . . ?
Fe1 C9 H9A 125.6 . . ?
C6 C10 C9 108.1(8) . . ?
C6 C10 Fe1 71.7(5) . . ?
C9 C10 Fe1 68.4(5) . . ?
C6 C10 H10A 125.9 . . ?
C9 C10 H10A 125.9 . . ?
Fe1 C10 H10A 125.5 . . ?
C6 C11 C12 111.5(6) . . ?
C6 C11 H11A 109.3 . . ?
C12 C11 H11A 109.3 . . ?
C6 C11 H11B 109.3 . . ?
C12 C11 H11B 109.3 . . ?
H11A C11 H11B 108.0 . . ?
N1 C12 C13 120.7(7) . . ?
N1 C12 C11 119.3(7) . . ?
C13 C12 C11 120.0(7) . . ?
C14 C13 C12 119.4(8) . . ?
C14 C13 H13A 120.3 . . ?
C12 C13 H13A 120.3 . . ?
C15 C14 C13 119.1(7) . . ?
C15 C14 H14A 120.5 . . ?
C13 C14 H14A 120.5 . . ?
C16 C15 C14 119.4(9) . . ?
C16 C15 H15A 120.3 . . ?
C14 C15 H15A 120.3 . . ?
C15 C16 N1 123.3(8) . . ?
C15 C16 H16A 118.4 . . ?
N1 C16 H16A 118.4 . . ?
C18 C17 C22 120.9(8) . . ?
C18 C17 P1 118.5(7) . . ?
C22 C17 P1 120.5(6) . . ?
C17 C18 C19 119.1(9) . . ?
C17 C18 H18A 120.4 . . ?
C19 C18 H18A 120.4 . . ?
C20 C19 C18 120.7(8) . . ?
C20 C19 H19A 119.6 . . ?
C18 C19 H19A 119.6 . . ?
C21 C20 C19 119.3(8) . . ?
C21 C20 H20A 120.4 . . ?
C19 C20 H20A 120.4 . . ?
C20 C21 C22 121.5(9) . . ?
C20 C21 H21A 119.2 . . ?
C22 C21 H21A 119.2 . . ?
C21 C22 C17 118.4(8) . . ?
C21 C22 H22A 120.8 . . ?
C17 C22 H22A 120.8 . . ?
C24 C23 C28 118.8(7) . . ?
C24 C23 P1 121.4(6) . . ?
C28 C23 P1 119.8(6) . . ?
C25 C24 C23 121.3(8) . . ?
C25 C24 H24A 119.4 . . ?
C23 C24 H24A 119.4 . . ?
C24 C25 C26 119.2(9) . . ?
C24 C25 H25A 120.4 . . ?
C26 C25 H25A 120.4 . . ?
C27 C26 C25 120.0(8) . . ?
C27 C26 H26A 120.0 . . ?
C25 C26 H26A 120.0 . . ?
C26 C27 C28 121.0(8) . . ?
C26 C27 H27A 119.5 . . ?
C28 C27 H27A 119.5 . . ?
C27 C28 C23 119.6(8) . . ?
C27 C28 H28A 120.2 . . ?
C23 C28 H28A 120.2 . . ?
C12 N1 C16 118.1(7) . . ?
C12 N1 Cd1 127.2(5) . . ?
C16 N1 Cd1 114.7(5) . . ?
C1 P1 C23 107.7(4) . . ?
C1 P1 C17 103.9(4) . . ?
C23 P1 C17 103.7(3) . . ?
C1 P1 Cd1 115.1(3) . . ?
C23 P1 Cd1 114.9(3) . . ?
C17 P1 Cd1 110.5(3) . . ?
C8 Fe1 C9 40.6(4) . . ?
C8 Fe1 C5 122.7(4) . . ?
C9 Fe1 C5 157.9(4) . . ?
C8 Fe1 C2 152.5(4) . . ?
C9 Fe1 C2 118.9(3) . . ?
C5 Fe1 C2 69.6(3) . . ?
C8 Fe1 C4 103.8(4) . . ?
C9 Fe1 C4 120.9(4) . . ?
C5 Fe1 C4 40.0(4) . . ?
C2 Fe1 C4 69.0(3) . . ?
C8 Fe1 C1 162.7(4) . . ?
C9 Fe1 C1 156.6(3) . . ?
C5 Fe1 C1 41.7(3) . . ?
C2 Fe1 C1 41.0(3) . . ?
C4 Fe1 C1 68.5(3) . . ?
C8 Fe1 C3 116.0(4) . . ?
C9 Fe1 C3 103.7(3) . . ?
C5 Fe1 C3 68.4(4) . . ?
C2 Fe1 C3 41.5(4) . . ?
C4 Fe1 C3 40.5(4) . . ?
C1 Fe1 C3 68.9(3) . . ?
C8 Fe1 C10 68.6(4) . . ?
C9 Fe1 C10 41.4(4) . . ?
C5 Fe1 C10 159.5(4) . . ?
C2 Fe1 C10 108.7(4) . . ?
C4 Fe1 C10 159.9(4) . . ?
C1 Fe1 C10 123.7(3) . . ?
C3 Fe1 C10 124.7(4) . . ?
C8 Fe1 C7 40.8(4) . . ?
C9 Fe1 C7 68.5(3) . . ?
C5 Fe1 C7 108.3(3) . . ?
C2 Fe1 C7 165.7(4) . . ?
C4 Fe1 C7 119.1(3) . . ?
C1 Fe1 C7 128.2(4) . . ?
C3 Fe1 C7 152.1(4) . . ?
C10 Fe1 C7 68.0(3) . . ?
C8 Fe1 C6 68.0(3) . . ?
C9 Fe1 C6 68.5(3) . . ?
C5 Fe1 C6 124.1(4) . . ?
C2 Fe1 C6 128.6(3) . . ?
C4 Fe1 C6 155.8(3) . . ?
C1 Fe1 C6 112.3(3) . . ?
C3 Fe1 C6 163.7(3) . . ?
C10 Fe1 C6 40.2(3) . . ?
C7 Fe1 C6 40.1(3) . . ?
N1 Cd1 P1 120.02(19) . . ?
N1 Cd1 I2 99.00(17) . . ?
P1 Cd1 I2 110.36(5) . . ?
N1 Cd1 I1 102.18(17) . . ?
P1 Cd1 I1 108.59(5) . . ?
I2 Cd1 I1 116.74(3) . . ?

loop_
_geom_bond_atom_site_label_1
_geom_bond_atom_site_label_2
_geom_bond_distance
_geom_bond_site_symmetry_2
_geom_bond_publ_flag
C1 C2 1.440(12) . ?
C1 C5 1.464(11) . ?
C1 P1 1.794(9) . ?
C1 Fe1 2.063(8) . ?
C2 C3 1.457(13) . ?
C2 Fe1 2.050(8) . ?
C2 H2A 0.9500 . ?
C3 C4 1.425(13) . ?
C3 Fe1 2.066(8) . ?
C3 H3A 0.9500 . ?
C4 C5 1.403(13) . ?
C4 Fe1 2.055(9) . ?
C4 H4A 0.9500 . ?
C5 Fe1 2.047(8) . ?
C5 H5A 0.9500 . ?
C6 C7 1.441(11) . ?
C6 C10 1.442(12) . ?
C6 C11 1.486(12) . ?
C6 Fe1 2.120(8) . ?
C7 C8 1.437(13) . ?
C7 Fe1 2.085(8) . ?
C7 H7A 0.9500 . ?
C8 C9 1.417(13) . ?
C8 Fe1 2.037(8) . ?
C8 H8A 0.9500 . ?
C9 C10 1.454(13) . ?
C9 Fe1 2.045(9) . ?
C9 H9A 0.9500 . ?
C10 Fe1 2.071(9) . ?
C10 H10A 0.9500 . ?
C11 C12 1.533(11) . ?
C11 H11A 0.9900 . ?
C11 H11B 0.9900 . ?
C12 N1 1.346(10) . ?
C12 C13 1.415(11) . ?
C13 C14 1.398(13) . ?
C13 H13A 0.9500 . ?
C14 C15 1.393(13) . ?
C14 H14A 0.9500 . ?
C15 C16 1.338(12) . ?
C15 H15A 0.9500 . ?
C16 N1 1.401(11) . ?
C16 H16A 0.9500 . ?
C17 C18 1.388(12) . ?
C17 C22 1.416(12) . ?
C17 P1 1.841(8) . ?
C18 C19 1.411(11) . ?
C18 H18A 0.9500 . ?
C19 C20 1.406(13) . ?
C19 H19A 0.9500 . ?
C20 C21 1.378(13) . ?
C20 H20A 0.9500 . ?
C21 C22 1.410(12) . ?
C21 H21A 0.9500 . ?
C22 H22A 0.9500 . ?
C23 C24 1.413(11) . ?
C23 C28 1.434(11) . ?
C23 P1 1.835(8) . ?
C24 C25 1.396(12) . ?
C24 H24A 0.9500 . ?
C25 C26 1.426(14) . ?
C25 H25A 0.9500 . ?
C26 C27 1.397(13) . ?
C26 H26A 0.9500 . ?
C27 C28 1.396(11) . ?
C27 H27A 0.9500 . ?
C28 H28A 0.9500 . ?
N1 Cd1 2.309(6) . ?
P1 Cd1 2.607(2) . ?
I1 Cd1 2.7675(9) . ?
I2 Cd1 2.7605(8) . ?
